data_4310677
loop_
_publ_author_name
'Macarena Poyatos'
'Elena Mas-Marz\'a'
'Mercedes Sana\'u'
'Eduardo Peris'

_publ_section_title
;
 Synthesis and Reactivity of New Chelate-N-Heterocyclic Biscarbene
 Complexes of Ruthenium
;
_journal_name_full 'Inorganic Chemistry'
_journal_page_first 1793
_journal_page_last 1798
_journal_paper_doi 10.1021/ic035307o
_journal_volume 43
_journal_year 2004
_chemical_formula_sum 'C19 H26 F6 I N4 P Ru'
_chemical_formula_weight 683.38
_chemical_name_systematic
; 
 ? 
;
_space_group_IT_number 33
_symmetry_cell_setting orthorhombic
_symmetry_space_group_name_Hall 'P 2c -2n'
_symmetry_space_group_name_H-M 'P n a 21'
_atom_sites_solution_hydrogens geom
_atom_sites_solution_primary direct
_atom_sites_solution_secondary difmap
_audit_creation_method SHELXL-97
_cell_angle_alpha 90.00
_cell_angle_beta 90.00
_cell_angle_gamma 90.00
_cell_formula_units_Z 4
_cell_length_a 12.111(2)
_cell_length_b 13.081(3)
_cell_length_c 15.513(3)
_cell_measurement_temperature 293(2)
_cell_volume 2457.6(8)
_computing_structure_refinement 'SHELXL-97 (Sheldrick, 1997)'
_computing_structure_solution 'SHELXS-97 (Sheldrick, 1990)'
_diffrn_ambient_temperature 293(2)
_diffrn_measured_fraction_theta_full 0.992
_diffrn_measured_fraction_theta_max 0.992
_diffrn_radiation_monochromator graphite
_diffrn_radiation_source 'fine-focus sealed tube'
_diffrn_radiation_type MoK\a
_diffrn_radiation_wavelength 0.71073
_diffrn_reflns_av_R_equivalents 0.0248
_diffrn_reflns_av_sigmaI/netI 0.0252
_diffrn_reflns_limit_h_max 15
_diffrn_reflns_limit_h_min -15
_diffrn_reflns_limit_k_max 16
_diffrn_reflns_limit_k_min -14
_diffrn_reflns_limit_l_max 13
_diffrn_reflns_limit_l_min -20
_diffrn_reflns_number 15742
_diffrn_reflns_theta_full 27.58
_diffrn_reflns_theta_max 27.58
_diffrn_reflns_theta_min 2.04
_exptl_absorpt_coefficient_mu 2.018
_exptl_crystal_density_diffrn 1.847
_exptl_crystal_density_method 'not measured'
_exptl_crystal_F_000 1336
_refine_diff_density_max 1.724
_refine_diff_density_min -1.880
_refine_diff_density_rms 0.158
_refine_ls_abs_structure_details 'Flack H D (1983), Acta Cryst. A39, 876-881'
_refine_ls_abs_structure_Flack 0.00
_refine_ls_extinction_method none
_refine_ls_goodness_of_fit_ref 1.055
_refine_ls_hydrogen_treatment mixed
_refine_ls_matrix_type full
_refine_ls_number_parameters 289
_refine_ls_number_reflns 4704
_refine_ls_number_restraints 1
_refine_ls_restrained_S_all 1.055
_refine_ls_R_factor_all 0.0587
_refine_ls_R_factor_gt 0.0519
_refine_ls_shift/su_max 0.035
_refine_ls_shift/su_mean 0.002
_refine_ls_structure_factor_coef Fsqd
_refine_ls_weighting_details 'calc w=1/[\s^2^(Fo^2^)+(0.1222P)^2^+1.5662P] where P=(Fo^2^+2Fc^2^)/3'
_refine_ls_weighting_scheme calc
_refine_ls_wR_factor_gt 0.1519
_refine_ls_wR_factor_ref 0.1627
_reflns_number_gt 4165
_reflns_number_total 4704
_reflns_threshold_expression >2sigma(I)
_cod_data_source_file ic035307osi20031112_113911.cif
_cod_data_source_block 4a
_cod_depositor_comments
;
The following automatic conversions were performed:

'_symmetry_cell_setting' tag value 'Orthorombic' was replaced with
'orthorhombic' value.

Automatic conversion script
Id: cif_fix_values 1646 2011-03-28 12:23:43Z adriana 
;
_cod_original_cell_volume 2457.7(8)
_cod_database_code 4310677

loop_
_symmetry_equiv_pos_as_xyz
'x, y, z'
'-x, -y, z+1/2'
'x+1/2, -y+1/2, z'
'-x+1/2, y+1/2, z+1/2'

loop_
_atom_site_label
_atom_site_type_symbol
_atom_site_fract_x
_atom_site_fract_y
_atom_site_fract_z
_atom_site_U_iso_or_equiv
_atom_site_adp_type
_atom_site_occupancy
_atom_site_symmetry_multiplicity
_atom_site_calc_flag
_atom_site_refinement_flags
_atom_site_disorder_assembly
_atom_site_disorder_group
Ru1 Ru 0.30742(3) 0.08420(3) 0.47882(5) 0.03780(15) Uani 1 1 d . . .
I1 I 0.44781(6) 0.13836(6) 0.35356(6) 0.0792(2) Uani 1 1 d . . .
N3 N 0.4713(8) 0.0880(7) 0.6294(6) 0.070(2) Uani 1 1 d . . .
C2 C 0.2373(6) -0.0767(5) 0.4705(7) 0.0495(16) Uani 1 1 d . . .
H2A H 0.2878 -0.1350 0.4751 0.059 Uiso 1 1 calc R . .
C17 C 0.4440(6) 0.0452(6) 0.5499(5) 0.0487(16) Uani 1 1 d . . .
N2 N 0.3168(5) 0.3228(5) 0.4959(7) 0.061(2) Uani 1 1 d . . .
C6 C 0.1437(6) 0.0660(6) 0.5382(6) 0.0497(18) Uani 1 1 d . . .
H6A H 0.1258 0.1060 0.5898 0.060 Uiso 1 1 calc R . .
C1 C 0.1977(6) -0.0294(6) 0.5481(6) 0.0493(19) Uani 1 1 d . . .
C11 C 0.3329(6) 0.2265(6) 0.5322(6) 0.0498(17) Uani 1 1 d . . .
N1 N 0.3724(6) 0.2445(6) 0.6105(5) 0.0622(18) Uani 1 1 d . . .
P1 P 0.3802(2) -0.34479(18) 0.3405(2) 0.0703(7) Uani 1 1 d . . .
N4 N 0.5236(6) -0.0229(6) 0.5349(6) 0.064(2) Uani 1 1 d . . .
C5 C 0.1266(6) 0.1110(6) 0.4550(7) 0.057(2) Uani 1 1 d . . .
H5A H 0.0993 0.1814 0.4516 0.068 Uiso 1 1 calc R . .
C4 C 0.1633(7) 0.0645(7) 0.3814(6) 0.0518(18) Uani 1 1 d . . .
C18 C 0.5660(13) 0.0471(13) 0.6603(11) 0.102(5) Uani 1 1 d . . .
H18A H 0.6017 0.0646 0.7113 0.122 Uiso 1 1 calc R . .
C3 C 0.2246(7) -0.0289(6) 0.3910(6) 0.0483(16) Uani 1 1 d . . .
H3A H 0.2658 -0.0553 0.3414 0.058 Uiso 1 1 calc R . .
F6 F 0.4918(18) -0.2920(16) 0.3471(11) 0.249(11) Uani 1 1 d . . .
F5 F 0.2695(9) -0.4063(10) 0.3310(8) 0.139(4) Uani 1 1 d . . .
C12 C 0.3464(9) 0.3963(8) 0.5551(11) 0.079(4) Uani 1 1 d . . .
H12A H 0.3422 0.4665 0.5466 0.094 Uiso 1 1 calc R . .
F4 F 0.3559(15) -0.3243(14) 0.4373(8) 0.177(6) Uani 1 1 d . . .
F3 F 0.3791(14) -0.3413(12) 0.2366(8) 0.170(6) Uani 1 1 d . . .
F2 F 0.4382(9) -0.4496(10) 0.339(2) 0.209(10) Uani 1 1 d . . .
C01 C 0.3987(10) 0.1637(9) 0.6703(7) 0.074(3) Uani 1 1 d . . .
H01B H 0.3312 0.1306 0.6893 0.089 Uiso 1 1 calc R . .
H01A H 0.4351 0.1922 0.7206 0.089 Uiso 1 1 calc R . .
C14 C 0.2726(13) 0.3471(8) 0.4113(13) 0.100(5) Uani 1 1 d . . .
H14C H 0.2714 0.4200 0.4038 0.149 Uiso 1 1 calc R . .
H14B H 0.1989 0.3207 0.4066 0.149 Uiso 1 1 calc R . .
H14A H 0.3183 0.3168 0.3677 0.149 Uiso 1 1 calc R . .
C19 C 0.5985(11) -0.0248(12) 0.6020(13) 0.107(5) Uani 1 1 d . . .
H19A H 0.6598 -0.0672 0.6065 0.128 Uiso 1 1 calc R . .
F1 F 0.329(3) -0.2416(13) 0.3314(13) 0.348(19) Uani 1 1 d . . .
C13 C 0.3809(9) 0.3520(9) 0.6244(9) 0.079(4) Uani 1 1 d . . .
H13A H 0.4065 0.3841 0.6740 0.094 Uiso 1 1 calc R . .
C20 C 0.5334(10) -0.0929(8) 0.4654(14) 0.094(5) Uani 1 1 d . . .
H20C H 0.4747 -0.0813 0.4249 0.142 Uiso 1 1 calc R . .
H20B H 0.5288 -0.1615 0.4870 0.142 Uiso 1 1 calc R . .
H20A H 0.6031 -0.0832 0.4372 0.142 Uiso 1 1 calc R . .
C7 C 0.2036(11) -0.0823(8) 0.6327(8) 0.072(3) Uani 1 1 d . . .
H7A H 0.2017 -0.0300 0.6779 0.086 Uiso 1 1 calc R . .
C10 C 0.1438(10) 0.1095(9) 0.2951(8) 0.077(3) Uani 1 1 d . . .
H10C H 0.0755 0.0842 0.2723 0.115 Uiso 1 1 calc R . .
H10B H 0.2032 0.0911 0.2573 0.115 Uiso 1 1 calc R . .
H10A H 0.1402 0.1826 0.3000 0.115 Uiso 1 1 calc R . .
C8 C 0.3034(12) -0.1471(11) 0.6473(11) 0.094(4) Uani 1 1 d . . .
H8C H 0.3686 -0.1057 0.6425 0.141 Uiso 1 1 calc R . .
H8B H 0.3058 -0.2006 0.6050 0.141 Uiso 1 1 calc R . .
H8A H 0.3001 -0.1767 0.7039 0.141 Uiso 1 1 calc R . .
C9 C 0.0983(14) -0.1460(14) 0.6403(11) 0.109(5) Uani 1 1 d . . .
H9A H 0.0352 -0.1031 0.6306 0.163 Uiso 1 1 calc R . .
H9B H 0.0940 -0.1753 0.6969 0.163 Uiso 1 1 calc R . .
H9C H 0.0995 -0.1997 0.5981 0.163 Uiso 1 1 calc R . .

loop_
_atom_site_aniso_label
_atom_site_aniso_U_11
_atom_site_aniso_U_22
_atom_site_aniso_U_33
_atom_site_aniso_U_23
_atom_site_aniso_U_13
_atom_site_aniso_U_12
Ru1 0.0385(2) 0.0386(2) 0.0363(3) -0.0006(2) -0.0009(3) -0.00433(15)
I1 0.0768(4) 0.0913(5) 0.0695(5) 0.0041(4) 0.0067(4) -0.0191(3)
N3 0.070(5) 0.081(5) 0.060(6) 0.015(4) -0.019(4) -0.012(4)
C2 0.058(4) 0.043(3) 0.047(5) -0.005(3) 0.005(4) -0.009(2)
C17 0.048(4) 0.060(4) 0.038(4) 0.012(3) -0.008(3) -0.010(3)
N2 0.050(3) 0.043(3) 0.091(8) -0.006(3) 0.003(3) -0.002(2)
C6 0.041(4) 0.054(4) 0.054(5) -0.005(3) 0.012(3) -0.007(3)
C1 0.048(4) 0.046(4) 0.054(5) 0.004(3) 0.008(3) -0.014(3)
C11 0.046(3) 0.044(3) 0.060(5) -0.008(3) -0.008(3) -0.004(3)
N1 0.058(4) 0.066(4) 0.063(5) -0.023(4) 0.006(3) -0.015(3)
P1 0.0851(16) 0.0609(11) 0.0649(17) -0.0089(12) 0.0150(14) -0.0092(10)
N4 0.046(3) 0.067(4) 0.080(6) 0.016(4) -0.009(4) 0.000(3)
C5 0.036(3) 0.052(3) 0.083(7) -0.005(4) -0.007(3) -0.007(3)
C4 0.041(3) 0.062(4) 0.052(5) 0.009(4) -0.012(3) -0.013(3)
C18 0.104(10) 0.121(11) 0.080(9) 0.023(9) -0.056(8) -0.025(8)
C3 0.047(4) 0.050(4) 0.047(4) -0.008(3) -0.002(3) -0.013(3)
F6 0.312(19) 0.31(2) 0.124(10) -0.011(15) 0.010(15) -0.254(19)
F5 0.097(6) 0.201(12) 0.118(10) 0.023(7) 0.002(6) -0.052(6)
C12 0.058(5) 0.050(4) 0.128(12) -0.035(6) -0.005(6) -0.001(4)
F4 0.212(13) 0.231(14) 0.088(8) -0.010(9) 0.051(9) -0.047(12)
F3 0.216(14) 0.215(12) 0.077(7) -0.060(8) 0.043(8) -0.082(11)
F2 0.114(8) 0.131(8) 0.38(3) -0.014(14) -0.033(12) 0.057(6)
C01 0.078(6) 0.104(7) 0.040(5) -0.019(5) 0.002(5) -0.016(5)
C14 0.101(8) 0.048(4) 0.150(15) 0.003(6) -0.041(10) -0.001(5)
C19 0.069(7) 0.112(10) 0.138(14) 0.041(11) -0.050(8) 0.006(6)
F1 0.71(5) 0.159(11) 0.171(17) -0.025(11) -0.03(2) 0.27(2)
C13 0.058(5) 0.087(7) 0.092(9) -0.052(6) 0.014(5) -0.027(5)
C20 0.067(5) 0.068(5) 0.148(17) -0.011(7) 0.019(8) 0.013(4)
C7 0.098(8) 0.071(6) 0.047(6) 0.006(4) 0.019(5) -0.022(5)
C10 0.082(7) 0.077(5) 0.071(7) 0.007(5) -0.027(6) 0.000(5)
C8 0.107(10) 0.085(8) 0.090(10) 0.042(7) -0.009(7) 0.001(6)
C9 0.100(9) 0.135(12) 0.092(11) 0.042(9) 0.010(8) -0.047(9)

loop_
_atom_type_symbol
_atom_type_description
_atom_type_scat_dispersion_real
_atom_type_scat_dispersion_imag
_atom_type_scat_source
C C 0.0033 0.0016 'International Tables Vol C Tables 4.2.6.8 and 6.1.1.4'
H H 0.0000 0.0000 'International Tables Vol C Tables 4.2.6.8 and 6.1.1.4'
N N 0.0061 0.0033 'International Tables Vol C Tables 4.2.6.8 and 6.1.1.4'
Ru Ru -1.2594 0.8363 'International Tables Vol C Tables 4.2.6.8 and 6.1.1.4'
I I -0.4742 1.8119 'International Tables Vol C Tables 4.2.6.8 and 6.1.1.4'
P P 0.1023 0.0942 'International Tables Vol C Tables 4.2.6.8 and 6.1.1.4'
F F 0.0171 0.0103 'International Tables Vol C Tables 4.2.6.8 and 6.1.1.4'

loop_
_geom_angle_atom_site_label_1
_geom_angle_atom_site_label_2
_geom_angle_atom_site_label_3
_geom_angle
_geom_angle_site_symmetry_1
_geom_angle_site_symmetry_3
_geom_angle_publ_flag
C17 Ru1 C11 83.6(3) . . ?
C17 Ru1 C6 118.3(3) . . ?
C11 Ru1 C6 93.7(3) . . ?
C17 Ru1 C3 121.4(3) . . ?
C11 Ru1 C3 154.9(3) . . ?
C6 Ru1 C3 77.3(3) . . ?
C17 Ru1 C5 155.8(3) . . ?
C11 Ru1 C5 94.1(3) . . ?
C6 Ru1 C5 37.6(4) . . ?
C3 Ru1 C5 64.4(3) . . ?
C17 Ru1 C1 93.1(3) . . ?
C11 Ru1 C1 119.3(4) . . ?
C6 Ru1 C1 37.0(3) . . ?
C3 Ru1 C1 66.0(3) . . ?
C5 Ru1 C1 67.0(3) . . ?
C17 Ru1 C2 95.8(3) . . ?
C11 Ru1 C2 156.2(4) . . ?
C6 Ru1 C2 65.6(3) . . ?
C3 Ru1 C2 35.9(3) . . ?
C5 Ru1 C2 76.8(3) . . ?
C1 Ru1 C2 36.9(3) . . ?
C17 Ru1 C4 158.0(3) . . ?
C11 Ru1 C4 118.3(3) . . ?
C6 Ru1 C4 65.4(4) . . ?
C3 Ru1 C4 36.6(3) . . ?
C5 Ru1 C4 34.8(3) . . ?
C1 Ru1 C4 78.2(3) . . ?
C2 Ru1 C4 65.1(3) . . ?
C17 Ru1 I1 86.8(2) . . ?
C11 Ru1 I1 87.6(3) . . ?
C6 Ru1 I1 154.8(3) . . ?
C3 Ru1 I1 91.0(2) . . ?
C5 Ru1 I1 117.3(3) . . ?
C1 Ru1 I1 153.0(2) . . ?
C2 Ru1 I1 116.2(2) . . ?
C4 Ru1 I1 92.0(2) . . ?
C18 N3 C17 110.8(12) . . ?
C18 N3 C01 128.3(12) . . ?
C17 N3 C01 120.8(8) . . ?
C3 C2 C1 120.8(7) . . ?
C3 C2 Ru1 71.0(4) . . ?
C1 C2 Ru1 71.2(4) . . ?
N4 C17 N3 104.6(7) . . ?
N4 C17 Ru1 130.9(7) . . ?
N3 C17 Ru1 124.5(7) . . ?
C12 N2 C11 108.9(10) . . ?
C12 N2 C14 123.1(9) . . ?
C11 N2 C14 128.0(8) . . ?
C1 C6 C5 121.7(8) . . ?
C1 C6 Ru1 74.0(4) . . ?
C5 C6 Ru1 73.1(5) . . ?
C6 C1 C2 116.3(8) . . ?
C6 C1 C7 121.9(9) . . ?
C2 C1 C7 121.5(8) . . ?
C6 C1 Ru1 69.0(4) . . ?
C2 C1 Ru1 71.9(4) . . ?
C7 C1 Ru1 134.2(7) . . ?
N1 C11 N2 105.1(7) . . ?
N1 C11 Ru1 125.6(6) . . ?
N2 C11 Ru1 129.2(7) . . ?
C11 N1 C13 109.9(10) . . ?
C11 N1 C01 122.6(7) . . ?
C13 N1 C01 127.5(10) . . ?
F1 P1 F6 88.0(16) . . ?
F1 P1 F2 173.0(15) . . ?
F6 P1 F2 90.0(12) . . ?
F1 P1 F4 81.8(11) . . ?
F6 P1 F4 91.4(9) . . ?
F2 P1 F4 105.0(14) . . ?
F1 P1 F5 95.8(14) . . ?
F6 P1 F5 175.8(11) . . ?
F2 P1 F5 86.1(8) . . ?
F4 P1 F5 91.0(8) . . ?
F1 P1 F3 82.9(10) . . ?
F6 P1 F3 93.5(8) . . ?
F2 P1 F3 90.6(13) . . ?
F4 P1 F3 163.7(10) . . ?
F5 P1 F3 85.0(7) . . ?
C17 N4 C19 110.8(12) . . ?
C17 N4 C20 128.6(9) . . ?
C19 N4 C20 120.4(12) . . ?
C4 C5 C6 121.4(7) . . ?
C4 C5 Ru1 75.6(5) . . ?
C6 C5 Ru1 69.3(4) . . ?
C5 C4 C3 117.3(8) . . ?
C5 C4 C10 121.7(9) . . ?
C3 C4 C10 121.0(9) . . ?
C5 C4 Ru1 69.6(5) . . ?
C3 C4 Ru1 68.8(4) . . ?
C10 C4 Ru1 131.5(7) . . ?
N3 C18 C19 106.4(11) . . ?
C2 C3 C4 122.1(8) . . ?
C2 C3 Ru1 73.1(4) . . ?
C4 C3 Ru1 74.6(4) . . ?
C13 C12 N2 109.1(9) . . ?
N1 C01 N3 110.3(8) . . ?
C18 C19 N4 107.4(11) . . ?
C12 C13 N1 107.0(9) . . ?
C1 C7 C8 116.0(10) . . ?
C1 C7 C9 106.4(11) . . ?
C8 C7 C9 110.7(12) . . ?

loop_
_geom_bond_atom_site_label_1
_geom_bond_atom_site_label_2
_geom_bond_distance
_geom_bond_site_symmetry_2
_geom_bond_publ_flag
Ru1 C17 2.053(7) . ?
Ru1 C11 2.061(7) . ?
Ru1 C6 2.200(7) . ?
Ru1 C3 2.247(7) . ?
Ru1 C5 2.249(7) . ?
Ru1 C1 2.265(7) . ?
Ru1 C2 2.273(6) . ?
Ru1 C4 2.323(8) . ?
Ru1 I1 2.6775(11) . ?
N3 C18 1.353(17) . ?
N3 C17 1.394(13) . ?
N3 C01 1.469(16) . ?
C2 C3 1.391(13) . ?
C2 C1 1.436(13) . ?
C17 N4 1.333(12) . ?
N2 C12 1.378(14) . ?
N2 C11 1.394(11) . ?
N2 C14 1.45(2) . ?
C6 C1 1.417(12) . ?
C6 C5 1.433(14) . ?
C1 C7 1.485(14) . ?
C11 N1 1.325(11) . ?
N1 C13 1.426(13) . ?
N1 C01 1.443(16) . ?
P1 F1 1.491(10) . ?
P1 F6 1.521(12) . ?
P1 F2 1.540(11) . ?
P1 F4 1.554(12) . ?
P1 F5 1.572(10) . ?
P1 F3 1.613(12) . ?
N4 C19 1.381(17) . ?
N4 C20 1.42(2) . ?
C5 C4 1.368(14) . ?
C4 C3 1.436(12) . ?
C4 C10 1.482(15) . ?
C18 C19 1.36(3) . ?
C12 C13 1.29(2) . ?
C7 C8 1.494(18) . ?
C7 C9 1.528(16) . ?
